data_7018450
loop_
_publ_author_name
'Zhang, Xiao-Feng'
'Song, Wei-Chao'
'Yang, Qian'
'Bu, Xian-He'

_publ_section_title
;
 Zn(ii) and Cd(ii) coordination polymers assembled by
 di(1H-imidazol-1-yl)methane and carboxylic acid ligands.
;
_journal_issue 14
_journal_name_full 'Dalton transactions (Cambridge, England : 2003)'
_journal_page_first 4217
_journal_page_last 4223
_journal_paper_doi 10.1039/c2dt11990k
_journal_volume 41
_journal_year 2012
_chemical_formula_sum 'C15 H12 Cd N4 O4'
_chemical_formula_weight 424.69
_chemical_name_systematic
;
?
;
_space_group_IT_number 2
_symmetry_cell_setting triclinic
_symmetry_space_group_name_Hall '-P 1'
_symmetry_space_group_name_H-M 'P -1'
_atom_sites_solution_hydrogens geom
_atom_sites_solution_primary direct
_atom_sites_solution_secondary difmap
_audit_creation_method SHELXL-97
_cell_angle_alpha 101.18(3)
_cell_angle_beta 105.39(3)
_cell_angle_gamma 105.40(3)
_cell_formula_units_Z 2
_cell_length_a 8.0047(16)
_cell_length_b 9.6594(19)
_cell_length_c 10.952(2)
_cell_measurement_reflns_used 7801
_cell_measurement_temperature 293.1
_cell_measurement_theta_max 27.5
_cell_measurement_theta_min 3.4
_cell_volume 754.6(4)
_computing_structure_refinement 'SHELXL-97 (Sheldrick, 1997)'
_computing_structure_solution 'SHELXS-97 (Sheldrick, 1990)'
_diffrn_ambient_temperature 293(2)
_diffrn_measured_fraction_theta_full 0.996
_diffrn_measured_fraction_theta_max 0.996
_diffrn_measurement_device_type SCX-MINI
_diffrn_measurement_method multi-scan
_diffrn_radiation_monochromator graphite
_diffrn_radiation_source 'fine-focus sealed tube'
_diffrn_radiation_type MoK\a
_diffrn_radiation_wavelength 0.71073
_diffrn_reflns_av_R_equivalents 0.0318
_diffrn_reflns_av_sigmaI/netI 0.0398
_diffrn_reflns_limit_h_max 10
_diffrn_reflns_limit_h_min -10
_diffrn_reflns_limit_k_max 12
_diffrn_reflns_limit_k_min -12
_diffrn_reflns_limit_l_max 14
_diffrn_reflns_limit_l_min -14
_diffrn_reflns_number 8071
_diffrn_reflns_theta_full 27.48
_diffrn_reflns_theta_max 27.48
_diffrn_reflns_theta_min 3.41
_exptl_absorpt_coefficient_mu 1.476
_exptl_absorpt_correction_type none
_exptl_crystal_colour colorless
_exptl_crystal_density_diffrn 1.869
_exptl_crystal_density_method 'not measured'
_exptl_crystal_description block
_exptl_crystal_F_000 420
_exptl_crystal_size_max 0.18
_exptl_crystal_size_mid 0.16
_exptl_crystal_size_min 0.14
_refine_diff_density_max 0.353
_refine_diff_density_min -0.474
_refine_diff_density_rms 0.087
_refine_ls_extinction_method none
_refine_ls_goodness_of_fit_ref 1.325
_refine_ls_hydrogen_treatment constr
_refine_ls_matrix_type full
_refine_ls_number_parameters 217
_refine_ls_number_reflns 3450
_refine_ls_number_restraints 0
_refine_ls_restrained_S_all 1.325
_refine_ls_R_factor_all 0.0322
_refine_ls_R_factor_gt 0.0277
_refine_ls_shift/su_max 0.001
_refine_ls_shift/su_mean 0.000
_refine_ls_structure_factor_coef Fsqd
_refine_ls_weighting_details 'calc w=1/[\s^2^(Fo^2^)+(0.0100P)^2^+0.0000P] where P=(Fo^2^+2Fc^2^)/3'
_refine_ls_weighting_scheme calc
_refine_ls_wR_factor_gt 0.0528
_refine_ls_wR_factor_ref 0.0540
_reflns_number_gt 3179
_reflns_number_total 3450
_reflns_threshold_expression >2sigma(I)
_cod_data_source_file c2dt11990k.txt
_cod_data_source_block 5
_cod_original_cell_volume 754.6(3)
_cod_original_sg_symbol_H-M P-1
_cod_database_code 7018450

loop_
_symmetry_equiv_pos_as_xyz
'x, y, z'
'-x, -y, -z'

loop_
_atom_site_label
_atom_site_type_symbol
_atom_site_fract_x
_atom_site_fract_y
_atom_site_fract_z
_atom_site_U_iso_or_equiv
_atom_site_adp_type
_atom_site_occupancy
_atom_site_symmetry_multiplicity
_atom_site_calc_flag
_atom_site_refinement_flags
Cd1 Cd 0.21928(2) 0.344783(19) 0.351974(16) 0.02083(6) Uani 1 1 d .
O1 O -0.0061(2) 0.1045(2) 0.19362(18) 0.0348(5) Uani 1 1 d .
O2 O -0.1026(2) 0.29125(19) 0.26028(18) 0.0347(5) Uani 1 1 d .
O3 O 0.2579(2) 0.59556(18) 0.41144(17) 0.0305(4) Uani 1 1 d .
O4 O 0.4888(2) 0.65557(19) 0.60054(17) 0.0284(4) Uani 1 1 d .
N1 N 0.1922(3) 0.2973(2) 0.5440(2) 0.0261(5) Uani 1 1 d .
N2 N 0.1242(3) 0.3389(2) 0.72662(19) 0.0239(5) Uani 1 1 d .
N3 N 0.1778(3) 0.4339(2) 0.96155(19) 0.0245(5) Uani 1 1 d .
N4 N 0.2585(3) 0.3995(2) 1.1593(2) 0.0281(5) Uani 1 1 d .
C1 C 0.1610(3) 0.3955(3) 0.6298(2) 0.0248(6) Uani 1 1 d .
H1A H 0.1641 0.4909 0.6241 0.030 Uiso 1 1 calc R
C2 C 0.1737(4) 0.1722(3) 0.5888(3) 0.0314(6) Uani 1 1 d .
H2A H 0.1885 0.0844 0.5483 0.038 Uiso 1 1 calc R
C3 C 0.1306(4) 0.1965(3) 0.7006(3) 0.0324(6) Uani 1 1 d .
H3A H 0.1095 0.1296 0.7500 0.039 Uiso 1 1 calc R
C4 C 0.0634(4) 0.4135(3) 0.8270(2) 0.0322(6) Uani 1 1 d .
H4A H 0.0638 0.5107 0.8156 0.039 Uiso 1 1 calc R
H4B H -0.0622 0.3549 0.8139 0.039 Uiso 1 1 calc R
C5 C 0.3309(4) 0.5537(3) 1.0390(3) 0.0355(7) Uani 1 1 d .
H5A H 0.3898 0.6343 1.0136 0.043 Uiso 1 1 calc R
C6 C 0.3794(4) 0.5315(3) 1.1595(3) 0.0358(7) Uani 1 1 d .
H6A H 0.4794 0.5958 1.2321 0.043 Uiso 1 1 calc R
C7 C 0.1396(4) 0.3449(3) 1.0388(2) 0.0272(6) Uani 1 1 d .
H7A H 0.0410 0.2558 1.0101 0.033 Uiso 1 1 calc R
C8 C -0.1307(3) 0.1617(3) 0.1890(2) 0.0256(6) Uani 1 1 d .
C9 C -0.3233(3) 0.0760(3) 0.0913(2) 0.0240(6) Uani 1 1 d .
C10 C -0.3543(4) -0.0471(3) -0.0125(3) 0.0303(6) Uani 1 1 d .
H10A H -0.2570 -0.0789 -0.0211 0.036 Uiso 1 1 calc R
C11 C -0.4705(3) 0.1225(3) 0.1032(3) 0.0284(6) Uani 1 1 d .
H11A H -0.4509 0.2045 0.1725 0.034 Uiso 1 1 calc R
C12 C 0.3943(3) 0.6887(3) 0.5056(2) 0.0229(5) Uani 1 1 d .
C13 C 0.4482(3) 0.8505(3) 0.5038(2) 0.0233(5) Uani 1 1 d .
C14 C 0.3800(4) 0.8886(3) 0.3888(3) 0.0360(7) Uani 1 1 d .
H14A H 0.2989 0.8138 0.3130 0.043 Uiso 1 1 calc R
C15 C 0.5690(4) 0.9641(3) 0.6145(3) 0.0337(7) Uani 1 1 d .
H15A H 0.6166 0.9412 0.6923 0.040 Uiso 1 1 calc R

loop_
_atom_site_aniso_label
_atom_site_aniso_U_11
_atom_site_aniso_U_22
_atom_site_aniso_U_33
_atom_site_aniso_U_23
_atom_site_aniso_U_13
_atom_site_aniso_U_12
Cd1 0.02128(11) 0.02222(11) 0.01555(10) 0.00556(7) 0.00273(7) 0.00516(7)
O1 0.0243(10) 0.0308(11) 0.0403(12) 0.0093(9) -0.0005(9) 0.0068(8)
O2 0.0282(11) 0.0249(10) 0.0334(11) -0.0033(8) -0.0009(8) 0.0008(8)
O3 0.0322(11) 0.0199(9) 0.0280(10) 0.0038(8) -0.0014(8) 0.0042(8)
O4 0.0249(10) 0.0312(10) 0.0306(11) 0.0149(8) 0.0072(8) 0.0095(8)
N1 0.0301(12) 0.0251(12) 0.0206(12) 0.0067(9) 0.0073(9) 0.0062(9)
N2 0.0270(12) 0.0289(12) 0.0179(11) 0.0097(9) 0.0075(9) 0.0105(9)
N3 0.0275(12) 0.0314(12) 0.0163(11) 0.0097(9) 0.0071(9) 0.0105(10)
N4 0.0311(13) 0.0358(13) 0.0176(11) 0.0101(10) 0.0069(9) 0.0112(10)
C1 0.0298(15) 0.0261(14) 0.0187(13) 0.0090(11) 0.0063(11) 0.0097(11)
C2 0.0371(17) 0.0225(14) 0.0335(16) 0.0065(12) 0.0127(13) 0.0082(12)
C3 0.0383(17) 0.0312(15) 0.0331(16) 0.0181(13) 0.0150(13) 0.0105(13)
C4 0.0331(16) 0.0505(18) 0.0201(14) 0.0146(13) 0.0103(12) 0.0207(13)
C5 0.0374(17) 0.0367(16) 0.0306(16) 0.0116(13) 0.0163(13) 0.0034(13)
C6 0.0263(15) 0.0465(18) 0.0247(15) 0.0042(13) 0.0064(12) 0.0032(13)
C7 0.0344(16) 0.0287(14) 0.0194(14) 0.0090(11) 0.0108(11) 0.0088(12)
C8 0.0242(14) 0.0248(14) 0.0224(14) 0.0106(11) 0.0038(11) 0.0009(11)
C9 0.0228(14) 0.0236(13) 0.0217(14) 0.0092(11) 0.0029(11) 0.0038(10)
C10 0.0237(15) 0.0283(15) 0.0357(16) 0.0058(12) 0.0084(12) 0.0077(11)
C11 0.0304(15) 0.0228(14) 0.0232(14) -0.0023(11) 0.0058(11) 0.0044(11)
C12 0.0212(13) 0.0230(13) 0.0228(14) 0.0047(11) 0.0076(11) 0.0057(10)
C13 0.0208(13) 0.0224(13) 0.0256(14) 0.0076(11) 0.0061(11) 0.0065(10)
C14 0.0401(17) 0.0224(14) 0.0237(15) 0.0016(12) -0.0069(12) -0.0027(12)
C15 0.0426(17) 0.0250(15) 0.0213(14) 0.0084(11) -0.0028(12) 0.0044(12)

loop_
_atom_type_symbol
_atom_type_description
_atom_type_scat_dispersion_real
_atom_type_scat_dispersion_imag
_atom_type_scat_source
C C 0.0033 0.0016 'International Tables Vol C Tables 4.2.6.8 and 6.1.1.4'
H H 0.0000 0.0000 'International Tables Vol C Tables 4.2.6.8 and 6.1.1.4'
Cd Cd -0.8075 1.2024 'International Tables Vol C Tables 4.2.6.8 and 6.1.1.4'
N N 0.0061 0.0033 'International Tables Vol C Tables 4.2.6.8 and 6.1.1.4'
O O 0.0106 0.0060 'International Tables Vol C Tables 4.2.6.8 and 6.1.1.4'

loop_
_geom_angle_atom_site_label_1
_geom_angle_atom_site_label_2
_geom_angle_atom_site_label_3
_geom_angle
_geom_angle_site_symmetry_1
_geom_angle_site_symmetry_3
O4 Cd1 N1 93.92(7) 2_666 .
O4 Cd1 O3 102.72(7) 2_666 .
N1 Cd1 O3 97.60(7) . .
O4 Cd1 N4 84.39(7) 2_666 1_554
N1 Cd1 N4 177.84(7) . 1_554
O3 Cd1 N4 81.48(7) . 1_554
O4 Cd1 O2 165.88(6) 2_666 .
N1 Cd1 O2 91.66(8) . .
O3 Cd1 O2 89.35(7) . .
N4 Cd1 O2 90.28(8) 1_554 .
O4 Cd1 O1 112.10(7) 2_666 .
N1 Cd1 O1 98.54(7) . .
O3 Cd1 O1 140.24(6) . .
N4 Cd1 O1 83.37(7) 1_554 .
O2 Cd1 O1 54.15(7) . .
C8 O1 Cd1 88.82(15) . .
C8 O2 Cd1 93.94(16) . .
C12 O3 Cd1 122.19(16) . .
C12 O4 Cd1 128.98(16) . 2_666
C1 N1 C2 105.7(2) . .
C1 N1 Cd1 119.91(17) . .
C2 N1 Cd1 133.66(17) . .
C1 N2 C3 107.4(2) . .
C1 N2 C4 123.8(2) . .
C3 N2 C4 128.3(2) . .
C7 N3 C5 106.7(2) . .
C7 N3 C4 125.7(2) . .
C5 N3 C4 127.2(2) . .
C7 N4 C6 105.1(2) . .
C7 N4 Cd1 127.56(18) . 1_556
C6 N4 Cd1 123.57(17) . 1_556
N1 C1 N2 111.0(2) . .
N1 C1 H1A 124.5 . .
N2 C1 H1A 124.5 . .
C3 C2 N1 109.6(2) . .
C3 C2 H2A 125.2 . .
N1 C2 H2A 125.2 . .
C2 C3 N2 106.4(2) . .
C2 C3 H3A 126.8 . .
N2 C3 H3A 126.8 . .
N3 C4 N2 113.3(2) . .
N3 C4 H4A 108.9 . .
N2 C4 H4A 108.9 . .
N3 C4 H4B 108.9 . .
N2 C4 H4B 108.9 . .
H4A C4 H4B 107.7 . .
C6 C5 N3 106.3(2) . .
C6 C5 H5A 126.8 . .
N3 C5 H5A 126.8 . .
C5 C6 N4 110.0(2) . .
C5 C6 H6A 125.0 . .
N4 C6 H6A 125.0 . .
N4 C7 N3 111.8(2) . .
N4 C7 H7A 124.1 . .
N3 C7 H7A 124.1 . .
O1 C8 O2 122.9(2) . .
O1 C8 C9 119.7(2) . .
O2 C8 C9 117.4(2) . .
C10 C9 C11 119.3(2) . .
C10 C9 C8 120.6(2) . .
C11 C9 C8 120.1(2) . .
C11 C10 C9 120.3(2) 2_455 .
C11 C10 H10A 119.8 2_455 .
C9 C10 H10A 119.8 . .
C10 C11 C9 120.4(2) 2_455 .
C10 C11 H11A 119.8 2_455 .
C9 C11 H11A 119.8 . .
O3 C12 O4 124.3(2) . .
O3 C12 C13 117.5(2) . .
O4 C12 C13 118.2(2) . .
C15 C13 C14 118.1(2) . .
C15 C13 C12 121.2(2) . .
C14 C13 C12 120.7(2) . .
C15 C14 C13 121.1(2) 2_676 .
C15 C14 H14A 119.5 2_676 .
C13 C14 H14A 119.5 . .
C13 C15 C14 120.8(2) . 2_676
C13 C15 H15A 119.6 . .
C14 C15 H15A 119.6 2_676 .

loop_
_geom_bond_atom_site_label_1
_geom_bond_atom_site_label_2
_geom_bond_distance
_geom_bond_site_symmetry_2
Cd1 O4 2.2563(18) 2_666
Cd1 N1 2.290(2) .
Cd1 O3 2.2959(18) .
Cd1 N4 2.351(2) 1_554
Cd1 O2 2.373(2) .
Cd1 O1 2.490(2) .
O1 C8 1.256(3) .
O2 C8 1.267(3) .
O3 C12 1.259(3) .
O4 C12 1.263(3) .
O4 Cd1 2.2563(18) 2_666
N1 C1 1.323(3) .
N1 C2 1.377(3) .
N2 C1 1.347(3) .
N2 C3 1.367(3) .
N2 C4 1.459(3) .
N3 C7 1.352(3) .
N3 C5 1.370(3) .
N3 C4 1.457(3) .
N4 C7 1.313(3) .
N4 C6 1.380(3) .
N4 Cd1 2.351(2) 1_556
C1 H1A 0.9300 .
C2 C3 1.353(4) .
C2 H2A 0.9300 .
C3 H3A 0.9300 .
C4 H4A 0.9700 .
C4 H4B 0.9700 .
C5 C6 1.350(4) .
C5 H5A 0.9300 .
C6 H6A 0.9300 .
C7 H7A 0.9300 .
C8 C9 1.520(3) .
C9 C10 1.392(4) .
C9 C11 1.395(3) .
C10 C11 1.387(3) 2_455
C10 H10A 0.9300 .
C11 C10 1.387(3) 2_455
C11 H11A 0.9300 .
C12 C13 1.513(3) .
C13 C15 1.381(3) .
C13 C14 1.393(3) .
C14 C15 1.382(3) 2_676
C14 H14A 0.9300 .
C15 C14 1.382(3) 2_676
C15 H15A 0.9300 .

loop_
_geom_torsion_atom_site_label_1
_geom_torsion_atom_site_label_2
_geom_torsion_atom_site_label_3
_geom_torsion_atom_site_label_4
_geom_torsion
_geom_torsion_site_symmetry_1
_geom_torsion_site_symmetry_4
O4 Cd1 O1 C8 -173.86(14) 2_666 .
N1 Cd1 O1 C8 88.34(15) . .
O3 Cd1 O1 C8 -24.59(19) . .
N4 Cd1 O1 C8 -92.68(15) 1_554 .
O2 Cd1 O1 C8 2.48(14) . .
O4 Cd1 O2 C8 11.5(3) 2_666 .
N1 Cd1 O2 C8 -101.81(16) . .
O3 Cd1 O2 C8 160.61(15) . .
N4 Cd1 O2 C8 79.14(16) 1_554 .
O1 Cd1 O2 C8 -2.47(14) . .
O4 Cd1 O3 C12 -32.4(2) 2_666 .
N1 Cd1 O3 C12 63.4(2) . .
N4 Cd1 O3 C12 -114.6(2) 1_554 .
O2 Cd1 O3 C12 154.99(19) . .
O1 Cd1 O3 C12 176.64(17) . .
O4 Cd1 N1 C1 118.41(19) 2_666 .
O3 Cd1 N1 C1 15.00(19) . .
N4 Cd1 N1 C1 80(2) 1_554 .
O2 Cd1 N1 C1 -74.56(19) . .
O1 Cd1 N1 C1 -128.54(19) . .
O4 Cd1 N1 C2 -73.2(2) 2_666 .
O3 Cd1 N1 C2 -176.6(2) . .
N4 Cd1 N1 C2 -112.1(19) 1_554 .
O2 Cd1 N1 C2 93.8(2) . .
O1 Cd1 N1 C2 39.8(2) . .
C2 N1 C1 N2 0.1(3) . .
Cd1 N1 C1 N2 171.44(15) . .
C3 N2 C1 N1 -0.5(3) . .
C4 N2 C1 N1 -172.6(2) . .
C1 N1 C2 C3 0.3(3) . .
Cd1 N1 C2 C3 -169.23(18) . .
N1 C2 C3 N2 -0.6(3) . .
C1 N2 C3 C2 0.7(3) . .
C4 N2 C3 C2 172.3(2) . .
C7 N3 C4 N2 -98.4(3) . .
C5 N3 C4 N2 89.7(3) . .
C1 N2 C4 N3 -125.7(3) . .
C3 N2 C4 N3 64.0(4) . .
C7 N3 C5 C6 0.4(3) . .
C4 N3 C5 C6 173.5(2) . .
N3 C5 C6 N4 -0.2(3) . .
C7 N4 C6 C5 -0.1(3) . .
Cd1 N4 C6 C5 -159.67(19) 1_556 .
C6 N4 C7 N3 0.3(3) . .
Cd1 N4 C7 N3 158.81(17) 1_556 .
C5 N3 C7 N4 -0.4(3) . .
C4 N3 C7 N4 -173.7(2) . .
Cd1 O1 C8 O2 -4.5(3) . .
Cd1 O1 C8 C9 173.4(2) . .
Cd1 O2 C8 O1 4.7(3) . .
Cd1 O2 C8 C9 -173.25(19) . .
O1 C8 C9 C10 -14.9(4) . .
O2 C8 C9 C10 163.2(2) . .
O1 C8 C9 C11 166.6(2) . .
O2 C8 C9 C11 -15.4(4) . .
C11 C9 C10 C11 0.2(4) . 2_455
C8 C9 C10 C11 -178.4(2) . 2_455
C10 C9 C11 C10 -0.2(4) . 2_455
C8 C9 C11 C10 178.4(2) . 2_455
Cd1 O3 C12 O4 -23.4(3) . .
Cd1 O3 C12 C13 156.20(16) . .
Cd1 O4 C12 O3 110.5(3) 2_666 .
Cd1 O4 C12 C13 -69.1(3) 2_666 .
O3 C12 C13 C15 166.2(3) . .
O4 C12 C13 C15 -14.2(4) . .
O3 C12 C13 C14 -15.3(4) . .
O4 C12 C13 C14 164.4(2) . .
C15 C13 C14 C15 -0.3(5) . 2_676
C12 C13 C14 C15 -178.9(3) . 2_676
C14 C13 C15 C14 0.3(5) . 2_676
C12 C13 C15 C14 178.9(3) . 2_676
